data_4130329
loop_
_publ_author_name
'Kaese, Thomas'
'H\"ubner, Alexander'
'Bolte, Michael'
'Lerner, Hans-Wolfram'
'Wagner, Matthias'

_publ_section_title
;
 Forming B-B Bonds by the Controlled Reduction of a Tetraaryl-diborane(6).
;
_journal_issue 19
_journal_name_full 'Journal of the American Chemical Society'
_journal_page_first 6224
_journal_page_last 6233
_journal_paper_doi 10.1021/jacs.6b02303
_journal_volume 138
_journal_year 2016
_chemical_formula_moiety 'C56 H84 B2 K2 O4'
_chemical_formula_sum 'C56 H84 B2 K2 O4'
_chemical_formula_weight 921.05
_space_group_crystal_system monoclinic
_space_group_IT_number 14
_space_group_name_Hall '-P 2ybc'
_space_group_name_H-M_alt 'P 1 21/c 1'
_atom_sites_solution_hydrogens mixed
_audit_creation_method SHELXL-2013
_cell_angle_alpha 90
_cell_angle_beta 103.878(6)
_cell_angle_gamma 90
_cell_formula_units_Z 4
_cell_length_a 13.8340(11)
_cell_length_b 19.2446(12)
_cell_length_c 21.4964(17)
_cell_measurement_reflns_used 20813
_cell_measurement_temperature 173(2)
_cell_measurement_theta_max 25.98
_cell_measurement_theta_min 3.32
_cell_volume 5555.9(7)
_computing_cell_refinement 'X-Area (Stoe & Cie, 2001)'
_computing_data_collection 'X-Area (Stoe & Cie, 2001)'
_computing_data_reduction 'X-Area (Stoe & Cie, 2001)'
_computing_molecular_graphics 'XP in SHELXTL-Plus (Sheldrick, 2008)'
_computing_publication_material SHELXL97
_computing_structure_refinement 'SHELXL (Sheldrick, 2008)'
_computing_structure_solution 'SHELXS (Sheldrick, 2008)'
_diffrn_ambient_temperature 173(2)
_diffrn_measured_fraction_theta_full 0.993
_diffrn_measured_fraction_theta_max 0.993
_diffrn_measurement_device_type 'STOE IPDS II two-circle-diffractometer'
_diffrn_measurement_method \w
_diffrn_radiation_type MoK\a
_diffrn_radiation_wavelength 0.71073
_diffrn_reflns_av_R_equivalents 0.0388
_diffrn_reflns_av_unetI/netI 0.0503
_diffrn_reflns_Laue_measured_fraction_full 0.993
_diffrn_reflns_Laue_measured_fraction_max 0.993
_diffrn_reflns_limit_h_max 16
_diffrn_reflns_limit_h_min -12
_diffrn_reflns_limit_k_max 21
_diffrn_reflns_limit_k_min -22
_diffrn_reflns_limit_l_max 25
_diffrn_reflns_limit_l_min -25
_diffrn_reflns_number 23423
_diffrn_reflns_point_group_measured_fraction_full 0.993
_diffrn_reflns_point_group_measured_fraction_max 0.993
_diffrn_reflns_theta_full 25.000
_diffrn_reflns_theta_max 25.027
_diffrn_reflns_theta_min 3.322
_diffrn_source 'Genix 3D I\mS microfocus X-ray source'
_exptl_absorpt_coefficient_mu 0.212
_exptl_absorpt_correction_T_max 0.976
_exptl_absorpt_correction_T_min 0.961
_exptl_absorpt_correction_type multi-scan
_exptl_absorpt_process_details 'X-Area (Stoe & Cie, 2001)'
_exptl_crystal_colour colourless
_exptl_crystal_density_diffrn 1.101
_exptl_crystal_description block
_exptl_crystal_F_000 2000
_exptl_crystal_size_max 0.330
_exptl_crystal_size_mid 0.230
_exptl_crystal_size_min 0.210
_refine_diff_density_max 0.387
_refine_diff_density_min -0.330
_refine_diff_density_rms 0.048
_refine_ls_extinction_method none
_refine_ls_goodness_of_fit_ref 1.009
_refine_ls_hydrogen_treatment mixed
_refine_ls_matrix_type full
_refine_ls_number_parameters 670
_refine_ls_number_reflns 9759
_refine_ls_number_restraints 96
_refine_ls_restrained_S_all 1.010
_refine_ls_R_factor_all 0.0805
_refine_ls_R_factor_gt 0.0543
_refine_ls_shift/su_max 0.002
_refine_ls_shift/su_mean 0.000
_refine_ls_structure_factor_coef Fsqd
_refine_ls_weighting_details 'w=1/[\s^2^(Fo^2^)+(0.0918P)^2^] where P=(Fo^2^+2Fc^2^)/3'
_refine_ls_weighting_scheme calc
_refine_ls_wR_factor_gt 0.1369
_refine_ls_wR_factor_ref 0.1483
_reflns_Friedel_coverage 0.000
_reflns_number_gt 7048
_reflns_number_total 9759
_reflns_threshold_expression 'I > 2\s(I)'
_cod_data_source_file ja6b02303_si_002.cif
_cod_data_source_block wa1949
_cod_original_sg_symbol_H-M 'P 21/c'
_cod_database_code 4130329
_shelx_space_group_comment
; 
The symmetry employed for this shelxl refinement is uniquely defined 
by the following loop, which should always be used as a source of 
symmetry information in preference to the above space-group names. 
They are only intended as comments. 
;
_shelx_estimated_absorpt_t_min 0.933
_shelx_estimated_absorpt_t_max 0.957
_shelxl_version_number 2013-3

loop_
_space_group_symop_operation_xyz
'x, y, z'
'-x, y+1/2, -z+1/2'
'-x, -y, -z'
'x, -y-1/2, z-1/2'

loop_
_atom_site_label
_atom_site_type_symbol
_atom_site_fract_x
_atom_site_fract_y
_atom_site_fract_z
_atom_site_U_iso_or_equiv
_atom_site_adp_type
_atom_site_occupancy
_atom_site_site_symmetry_order
_atom_site_calc_flag
_atom_site_refinement_flags_posn
_atom_site_refinement_flags_adp
_atom_site_refinement_flags_occupancy
_atom_site_disorder_assembly
_atom_site_disorder_group
K1 K 0.48218(5) 1.08623(3) 0.23758(3) 0.04811(18) Uani 1 1 d . . . . .
K2 K 0.34561(4) 0.98469(3) 0.44175(2) 0.03828(15) Uani 1 1 d . . . . .
B1 B 0.2818(2) 0.99755(13) 0.25016(11) 0.0287(5) Uani 1 1 d . . . . .
H1 H 0.3397(19) 1.0034(12) 0.2205(11) 0.035(6) Uiso 1 1 d . . . . .
B2 B 0.5780(2) 0.99657(16) 0.41590(12) 0.0382(6) Uani 1 1 d . . . . .
H2A H 0.515(3) 1.0279(18) 0.4180(15) 0.068(10) Uiso 1 1 d . . . . .
H2B H 0.572(3) 0.9522(19) 0.4459(16) 0.074(10) Uiso 1 1 d . . . . .
H2C H 0.646(2) 1.0253(15) 0.4362(13) 0.051(8) Uiso 1 1 d . . . . .
C1 C 0.26297(19) 1.07138(11) 0.28395(10) 0.0324(5) Uani 1 1 d . . . . .
C2 C 0.16807(19) 1.09762(12) 0.25443(10) 0.0355(5) Uani 1 1 d . . . . .
C3 C 0.1352(2) 1.16038(14) 0.27357(12) 0.0492(7) Uani 1 1 d . . . . .
H3 H 0.0713 1.1777 0.2529 0.059 Uiso 1 1 calc R U . . .
C4 C 0.1957(3) 1.19770(14) 0.32291(13) 0.0542(8) Uani 1 1 d . . . . .
H4 H 0.1726 1.2406 0.3358 0.065 Uiso 1 1 calc R U . . .
C5 C 0.2898(3) 1.17368(13) 0.35397(11) 0.0483(7) Uani 1 1 d . . . . .
C6 C 0.3222(2) 1.11053(12) 0.33347(10) 0.0381(6) Uani 1 1 d . . . . .
H6 H 0.3866 1.0938 0.3539 0.046 Uiso 1 1 calc R U . . .
C7 C 0.3579(3) 1.21646(14) 0.40784(12) 0.0563(8) Uani 1 1 d . . . . .
C8 C 0.4233(13) 1.2576(8) 0.3781(7) 0.095(5) Uani 0.564(11) 1 d . U P A 1
H8A H 0.3831 1.2845 0.3425 0.142 Uiso 0.564(11) 1 calc R U P A 1
H8B H 0.4678 1.2265 0.3619 0.142 Uiso 0.564(11) 1 calc R U P A 1
H8C H 0.4629 1.2893 0.4099 0.142 Uiso 0.564(11) 1 calc R U P A 1
C9 C 0.3965(8) 1.1726(3) 0.4613(3) 0.074(3) Uani 0.564(11) 1 d . U P A 1
H9A H 0.3414 1.1500 0.4748 0.111 Uiso 0.564(11) 1 calc R U P A 1
H9B H 0.4354 1.2005 0.4968 0.111 Uiso 0.564(11) 1 calc R U P A 1
H9C H 0.4395 1.1371 0.4492 0.111 Uiso 0.564(11) 1 calc R U P A 1
C10 C 0.2880(6) 1.2726(4) 0.4329(4) 0.083(3) Uani 0.564(11) 1 d . U P A 1
H10A H 0.2585 1.3046 0.3980 0.124 Uiso 0.564(11) 1 calc R U P A 1
H10B H 0.3284 1.2990 0.4689 0.124 Uiso 0.564(11) 1 calc R U P A 1
H10C H 0.2348 1.2482 0.4470 0.124 Uiso 0.564(11) 1 calc R U P A 1
C8' C 0.4010(19) 1.2803(9) 0.3841(9) 0.097(7) Uani 0.436(11) 1 d . U P A 2
H8'1 H 0.4266 1.2682 0.3467 0.146 Uiso 0.436(11) 1 calc R U P A 2
H8'2 H 0.4553 1.2986 0.4181 0.146 Uiso 0.436(11) 1 calc R U P A 2
H8'3 H 0.3490 1.3158 0.3718 0.146 Uiso 0.436(11) 1 calc R U P A 2
C9' C 0.4644(9) 1.1741(4) 0.4427(4) 0.063(3) Uani 0.436(11) 1 d . U P A 2
H9'1 H 0.5018 1.1639 0.4104 0.095 Uiso 0.436(11) 1 calc R U P A 2
H9'2 H 0.4482 1.1306 0.4616 0.095 Uiso 0.436(11) 1 calc R U P A 2
H9'3 H 0.5049 1.2034 0.4764 0.095 Uiso 0.436(11) 1 calc R U P A 2
C10' C 0.3173(9) 1.2259(7) 0.4640(4) 0.087(4) Uani 0.436(11) 1 d . U P A 2
H10D H 0.2914 1.1815 0.4753 0.130 Uiso 0.436(11) 1 calc R U P A 2
H10E H 0.2634 1.2601 0.4544 0.130 Uiso 0.436(11) 1 calc R U P A 2
H10F H 0.3700 1.2424 0.5000 0.130 Uiso 0.436(11) 1 calc R U P A 2
C11 C 0.17390(17) 0.99153(11) 0.20026(10) 0.0284(5) Uani 1 1 d . . . . .
C12 C 0.11510(18) 1.05024(12) 0.20366(10) 0.0329(5) Uani 1 1 d . . . . .
C13 C 0.02131(19) 1.05772(14) 0.16255(11) 0.0392(6) Uani 1 1 d . . . . .
H13 H -0.0174 1.0980 0.1648 0.047 Uiso 1 1 calc R U . . .
C14 C -0.01529(19) 1.00611(14) 0.11828(11) 0.0398(6) Uani 1 1 d . . . . .
H14 H -0.0793 1.0115 0.0903 0.048 Uiso 1 1 calc R U . . .
C15 C 0.03988(19) 0.94649(13) 0.11397(10) 0.0356(5) Uani 1 1 d . . . . .
C16 C 0.13428(18) 0.94093(12) 0.15555(10) 0.0323(5) Uani 1 1 d . . . . .
H16 H 0.1729 0.9007 0.1530 0.039 Uiso 1 1 calc R U . . .
C17 C -0.0003(2) 0.88737(15) 0.06791(12) 0.0503(7) Uani 1 1 d . . . . .
C18 C 0.0734(3) 0.86986(18) 0.02718(13) 0.0634(9) Uani 1 1 d . . . . .
H18A H 0.0466 0.8319 -0.0023 0.095 Uiso 1 1 calc R U . . .
H18B H 0.1371 0.8556 0.0552 0.095 Uiso 1 1 calc R U . . .
H18C H 0.0837 0.9109 0.0026 0.095 Uiso 1 1 calc R U . . .
C19 C -0.1010(3) 0.9052(2) 0.02231(17) 0.0809(12) Uani 1 1 d . . . . .
H19A H -0.1494 0.9167 0.0474 0.121 Uiso 1 1 calc R U . . .
H19B H -0.1250 0.8652 -0.0052 0.121 Uiso 1 1 calc R U . . .
H19C H -0.0929 0.9451 -0.0043 0.121 Uiso 1 1 calc R U . . .
C20 C -0.0150(3) 0.82366(16) 0.10758(16) 0.0633(8) Uani 1 1 d . . . . .
H20A H -0.0621 0.8351 0.1336 0.095 Uiso 1 1 calc R U . . .
H20B H 0.0490 0.8102 0.1357 0.095 Uiso 1 1 calc R U . . .
H20C H -0.0413 0.7850 0.0788 0.095 Uiso 1 1 calc R U . . .
C21 C 0.31133(17) 0.93310(11) 0.29999(9) 0.0267(5) Uani 1 1 d . . . . .
C22 C 0.40946(17) 0.90929(11) 0.32576(9) 0.0266(4) Uani 1 1 d . . . . .
C23 C 0.42523(19) 0.85665(12) 0.37222(10) 0.0335(5) Uani 1 1 d . . . . .
H23 H 0.4913 0.8416 0.3907 0.040 Uiso 1 1 calc R U . . .
C24 C 0.3468(2) 0.82594(12) 0.39185(11) 0.0384(6) Uani 1 1 d . . . . .
H24 H 0.3603 0.7904 0.4234 0.046 Uiso 1 1 calc R U . . .
C25 C 0.24844(19) 0.84630(12) 0.36614(10) 0.0349(5) Uani 1 1 d . . . . .
C26 C 0.23449(18) 0.89994(12) 0.32151(9) 0.0311(5) Uani 1 1 d . . . . .
H26 H 0.1683 0.9154 0.3043 0.037 Uiso 1 1 calc R U . . .
C27 C 0.1629(2) 0.81059(14) 0.38793(12) 0.0465(7) Uani 1 1 d . . . . .
C28 C 0.1726(3) 0.82605(19) 0.45901(14) 0.0632(9) Uani 1 1 d . . . . .
H28A H 0.1180 0.8035 0.4731 0.095 Uiso 1 1 calc R U . . .
H28B H 0.1696 0.8764 0.4653 0.095 Uiso 1 1 calc R U . . .
H28C H 0.2364 0.8082 0.4841 0.095 Uiso 1 1 calc R U . . .
C29 C 0.0607(2) 0.8357(2) 0.35108(17) 0.0742(10) Uani 1 1 d . . . . .
H29A H 0.0089 0.8117 0.3669 0.111 Uiso 1 1 calc R U . . .
H29B H 0.0521 0.8258 0.3054 0.111 Uiso 1 1 calc R U . . .
H29C H 0.0553 0.8859 0.3573 0.111 Uiso 1 1 calc R U . . .
C30 C 0.1681(3) 0.73222(18) 0.3783(2) 0.0811(12) Uani 1 1 d . . . . .
H30A H 0.1135 0.7096 0.3923 0.122 Uiso 1 1 calc R U . . .
H30B H 0.2319 0.7145 0.4036 0.122 Uiso 1 1 calc R U . . .
H30C H 0.1622 0.7222 0.3329 0.122 Uiso 1 1 calc R U . . .
C31 C 0.57801(17) 0.97083(11) 0.34453(9) 0.0272(5) Uani 1 1 d . . . . .
C32 C 0.49893(16) 0.93400(10) 0.30412(9) 0.0254(4) Uani 1 1 d . . . . .
C33 C 0.50610(17) 0.91665(11) 0.24222(10) 0.0290(5) Uani 1 1 d . . . . .
H33 H 0.4526 0.8924 0.2149 0.035 Uiso 1 1 calc R U . . .
C34 C 0.58880(18) 0.93379(12) 0.21953(10) 0.0328(5) Uani 1 1 d . . . . .
H34 H 0.5907 0.9214 0.1771 0.039 Uiso 1 1 calc R U . . .
C35 C 0.66928(18) 0.96895(12) 0.25824(10) 0.0310(5) Uani 1 1 d . . . . .
C36 C 0.66059(17) 0.98654(11) 0.31942(10) 0.0296(5) Uani 1 1 d . . . . .
H36 H 0.7144 1.0110 0.3463 0.036 Uiso 1 1 calc R U . . .
C37 C 0.76133(19) 0.98718(13) 0.23311(11) 0.0374(5) Uani 1 1 d . . . . .
C38 C 0.8013(3) 0.9233(2) 0.2066(3) 0.0982(15) Uani 1 1 d . . . . .
H38A H 0.7484 0.9025 0.1730 0.147 Uiso 1 1 calc R U . . .
H38B H 0.8241 0.8895 0.2411 0.147 Uiso 1 1 calc R U . . .
H38C H 0.8571 0.9366 0.1884 0.147 Uiso 1 1 calc R U . . .
C39 C 0.8460(3) 1.0169(3) 0.28421(17) 0.1011(17) Uani 1 1 d . . . . .
H39A H 0.8230 1.0584 0.3028 0.152 Uiso 1 1 calc R U . . .
H39B H 0.9013 1.0293 0.2651 0.152 Uiso 1 1 calc R U . . .
H39C H 0.8686 0.9821 0.3179 0.152 Uiso 1 1 calc R U . . .
C40 C 0.7327(3) 1.0405(2) 0.1798(2) 0.0847(12) Uani 1 1 d . . . . .
H40A H 0.6779 1.0224 0.1461 0.127 Uiso 1 1 calc R U . . .
H40B H 0.7902 1.0501 0.1620 0.127 Uiso 1 1 calc R U . . .
H40C H 0.7116 1.0836 0.1971 0.127 Uiso 1 1 calc R U . . .
O41 O 0.4429(3) 1.04121(17) 0.10986(13) 0.1100(11) Uani 1 1 d . . . . .
C42 C 0.3992(11) 0.9800(5) 0.0869(4) 0.081(3) Uani 0.61(2) 1 d . U P B 1
H42A H 0.3599 0.9615 0.1161 0.097 Uiso 0.61(2) 1 calc R U P B 1
H42B H 0.4506 0.9453 0.0836 0.097 Uiso 0.61(2) 1 calc R U P B 1
C42' C 0.3434(15) 0.9958(8) 0.0859(5) 0.072(4) Uani 0.39(2) 1 d . U P B 2
H42C H 0.3511 0.9488 0.1053 0.087 Uiso 0.39(2) 1 calc R U P B 2
H42D H 0.2851 1.0190 0.0960 0.087 Uiso 0.39(2) 1 calc R U P B 2
C43 C 0.3355(5) 0.9931(3) 0.0250(2) 0.128(2) Uani 1 1 d . . . . .
H43A H 0.2667 1.0030 0.0282 0.153 Uiso 0.61(2) 1 calc R U P B 1
H43B H 0.3343 0.9526 -0.0037 0.153 Uiso 0.61(2) 1 calc R U P B 1
H43C H 0.2642 0.9899 0.0026 0.153 Uiso 0.39(2) 1 calc R U P B 2
H43D H 0.3689 0.9505 0.0148 0.153 Uiso 0.39(2) 1 calc R U P B 2
C44 C 0.3806(4) 1.0556(3) 0.00046(19) 0.0977(14) Uani 1 1 d . . . . .
H44A H 0.4141 1.0422 -0.0336 0.117 Uiso 1 1 calc R U . . .
H44B H 0.3292 1.0910 -0.0166 0.117 Uiso 1 1 calc R U . . .
C45 C 0.4529(4) 1.0817(3) 0.0572(2) 0.0937(13) Uani 1 1 d . . . . .
H45A H 0.5213 1.0778 0.0511 0.112 Uiso 1 1 calc R U . . .
H45B H 0.4394 1.1312 0.0646 0.112 Uiso 1 1 calc R U . . .
O51 O 0.6217(2) 1.17569(13) 0.29286(11) 0.0777(8) Uani 1 1 d . . . . .
C52 C 0.6507(3) 1.22979(19) 0.25610(18) 0.0793(12) Uani 1 1 d . . . . .
H52A H 0.6767 1.2098 0.2209 0.095 Uiso 0.534(16) 1 calc R U P C 1
H52B H 0.5927 1.2595 0.2371 0.095 Uiso 0.534(16) 1 calc R U P C 1
H52C H 0.6118 1.2726 0.2576 0.095 Uiso 0.466(16) 1 calc R U P C 2
H52D H 0.6428 1.2156 0.2109 0.095 Uiso 0.466(16) 1 calc R U P C 2
C53 C 0.7245(9) 1.2691(5) 0.2966(5) 0.071(3) Uani 0.534(16) 1 d . U P C 1
H53A H 0.7089 1.3193 0.2911 0.085 Uiso 0.534(16) 1 calc R U P C 1
H53B H 0.7899 1.2607 0.2870 0.085 Uiso 0.534(16) 1 calc R U P C 1
C54 C 0.7264(11) 1.2477(5) 0.3609(4) 0.081(3) Uani 0.534(16) 1 d . U P C 1
H54A H 0.6877 1.2805 0.3809 0.098 Uiso 0.534(16) 1 calc R U P C 1
H54B H 0.7957 1.2464 0.3872 0.098 Uiso 0.534(16) 1 calc R U P C 1
C53' C 0.7633(9) 1.2403(8) 0.2907(5) 0.070(3) Uani 0.466(16) 1 d . U P C 2
H53C H 0.8067 1.2133 0.2691 0.084 Uiso 0.466(16) 1 calc R U P C 2
H53D H 0.7820 1.2900 0.2910 0.084 Uiso 0.466(16) 1 calc R U P C 2
C54' C 0.7713(8) 1.2156(7) 0.3540(4) 0.072(3) Uani 0.466(16) 1 d . U P C 2
H54C H 0.7814 1.2551 0.3843 0.086 Uiso 0.466(16) 1 calc R U P C 2
H54D H 0.8293 1.1841 0.3666 0.086 Uiso 0.466(16) 1 calc R U P C 2
C55 C 0.6827(3) 1.1793(2) 0.35648(16) 0.0799(12) Uani 1 1 d . . . . .
H55A H 0.7348 1.1429 0.3636 0.096 Uiso 0.534(16) 1 calc R U P C 1
H55B H 0.6422 1.1734 0.3884 0.096 Uiso 0.534(16) 1 calc R U P C 1
H55C H 0.6472 1.2041 0.3847 0.096 Uiso 0.466(16) 1 calc R U P C 2
H55D H 0.6990 1.1319 0.3738 0.096 Uiso 0.466(16) 1 calc R U P C 2
O61 O 0.36840(17) 1.19035(10) 0.16946(10) 0.0606(6) Uani 1 1 d . . . . .
C62 C 0.2744(2) 1.17103(16) 0.12875(14) 0.0569(8) Uani 1 1 d . . . . .
H62A H 0.2467 1.1306 0.1470 0.068 Uiso 1 1 calc R U . . .
H62B H 0.2827 1.1582 0.0857 0.068 Uiso 1 1 calc R U . . .
C63 C 0.2059(3) 1.2317(2) 0.12381(18) 0.0783(11) Uani 1 1 d . . . . .
H63A H 0.1603 1.2263 0.1527 0.094 Uiso 0.78(2) 1 calc R U P D 1
H63B H 0.1662 1.2382 0.0793 0.094 Uiso 0.78(2) 1 calc R U P D 1
H63C H 0.1951 1.2539 0.0811 0.094 Uiso 0.22(2) 1 calc R U P D 2
H63D H 0.1407 1.2172 0.1309 0.094 Uiso 0.22(2) 1 calc R U P D 2
C64 C 0.2783(7) 1.2920(3) 0.1449(5) 0.079(3) Uani 0.78(2) 1 d . U P D 1
H64A H 0.3018 1.3112 0.1084 0.095 Uiso 0.78(2) 1 calc R U P D 1
H64B H 0.2474 1.3296 0.1649 0.095 Uiso 0.78(2) 1 calc R U P D 1
C64' C 0.256(2) 1.2786(12) 0.1734(15) 0.076(7) Uani 0.22(2) 1 d . U P D 2
H64C H 0.2259 1.2756 0.2108 0.091 Uiso 0.22(2) 1 calc R U P D 2
H64D H 0.2494 1.3270 0.1574 0.091 Uiso 0.22(2) 1 calc R U P D 2
C65 C 0.3596(4) 1.25863(19) 0.19168(19) 0.0858(12) Uani 1 1 d . . . . .
H65A H 0.4225 1.2845 0.1952 0.103 Uiso 0.78(2) 1 calc R U P D 1
H65B H 0.3444 1.2575 0.2344 0.103 Uiso 0.78(2) 1 calc R U P D 1
H65C H 0.3999 1.2910 0.1726 0.103 Uiso 0.22(2) 1 calc R U P D 2
H65D H 0.3840 1.2604 0.2389 0.103 Uiso 0.22(2) 1 calc R U P D 2
O71 O 0.16642(17) 1.02937(13) 0.45553(9) 0.0664(6) Uani 1 1 d . . . . .
C72 C 0.1504(3) 1.0570(2) 0.51319(16) 0.0773(11) Uani 1 1 d . . . . .
H72A H 0.1365 1.0186 0.5404 0.093 Uiso 0.48(4) 1 calc R U P E 1
H72B H 0.2115 1.0810 0.5368 0.093 Uiso 0.48(4) 1 calc R U P E 1
H72C H 0.2143 1.0673 0.5442 0.093 Uiso 0.52(4) 1 calc R U P E 2
H72D H 0.1111 1.0247 0.5332 0.093 Uiso 0.52(4) 1 calc R U P E 2
C73 C 0.072(2) 1.1033(14) 0.5016(11) 0.078(5) Uani 0.48(4) 1 d . U P E 1
H73A H 0.0939 1.1496 0.5194 0.094 Uiso 0.48(4) 1 calc R U P E 1
H73B H 0.0182 1.0867 0.5214 0.094 Uiso 0.48(4) 1 calc R U P E 1
C73' C 0.0906(18) 1.1254(12) 0.4898(14) 0.089(6) Uani 0.52(4) 1 d . U P E 2
H73C H 0.0473 1.1383 0.5186 0.107 Uiso 0.52(4) 1 calc R U P E 2
H73D H 0.1362 1.1645 0.4876 0.107 Uiso 0.52(4) 1 calc R U P E 2
C74 C 0.0331(3) 1.1073(2) 0.4276(2) 0.0854(11) Uani 1 1 d . . . . .
H74A H -0.0402 1.1019 0.4145 0.102 Uiso 0.48(4) 1 calc R U P E 1
H74B H 0.0520 1.1518 0.4107 0.102 Uiso 0.48(4) 1 calc R U P E 1
H74C H 0.0290 1.1470 0.3979 0.102 Uiso 0.52(4) 1 calc R U P E 2
H74D H -0.0353 1.0940 0.4295 0.102 Uiso 0.52(4) 1 calc R U P E 2
C75 C 0.0843(3) 1.0476(2) 0.40542(15) 0.0695(9) Uani 1 1 d . . . . .
H75A H 0.0381 1.0077 0.3945 0.083 Uiso 1 1 calc R U . . .
H75B H 0.1071 1.0608 0.3668 0.083 Uiso 1 1 calc R U . . .

loop_
_atom_site_aniso_label
_atom_site_aniso_U_11
_atom_site_aniso_U_22
_atom_site_aniso_U_33
_atom_site_aniso_U_23
_atom_site_aniso_U_13
_atom_site_aniso_U_12
K1 0.0406(3) 0.0364(3) 0.0600(3) 0.0104(2) -0.0023(3) -0.0072(3)
K2 0.0386(3) 0.0484(3) 0.0276(2) -0.0087(2) 0.0076(2) -0.0012(2)
B1 0.0266(14) 0.0295(12) 0.0290(11) -0.0018(9) 0.0049(10) -0.0003(10)
B2 0.0394(17) 0.0479(16) 0.0288(12) -0.0081(11) 0.0110(11) -0.0130(14)
C1 0.0385(14) 0.0323(12) 0.0279(10) 0.0016(9) 0.0111(9) -0.0022(10)
C2 0.0421(15) 0.0341(12) 0.0329(11) 0.0018(9) 0.0142(10) 0.0055(10)
C3 0.0590(19) 0.0442(15) 0.0463(14) -0.0002(11) 0.0162(13) 0.0157(13)
C4 0.083(2) 0.0367(14) 0.0460(14) -0.0068(11) 0.0217(15) 0.0095(14)
C5 0.079(2) 0.0345(13) 0.0338(12) -0.0040(10) 0.0189(13) -0.0079(13)
C6 0.0487(16) 0.0361(12) 0.0303(11) -0.0021(9) 0.0112(10) -0.0057(11)
C7 0.092(3) 0.0352(14) 0.0409(14) -0.0092(11) 0.0137(15) -0.0110(15)
C8 0.098(8) 0.106(10) 0.074(5) -0.033(7) 0.006(5) -0.056(7)
C9 0.110(7) 0.052(3) 0.043(3) -0.010(2) -0.015(4) 0.015(4)
C10 0.098(5) 0.071(5) 0.063(4) -0.037(4) -0.011(3) 0.027(4)
C8' 0.144(14) 0.067(9) 0.068(8) 0.024(7) 0.000(7) -0.043(8)
C9' 0.073(7) 0.048(4) 0.054(4) -0.018(3) -0.015(4) -0.011(4)
C10' 0.107(8) 0.104(8) 0.053(5) -0.036(5) 0.025(5) -0.017(7)
C11 0.0247(12) 0.0333(11) 0.0281(10) 0.0036(8) 0.0080(8) 0.0013(9)
C12 0.0318(13) 0.0365(12) 0.0309(10) 0.0053(9) 0.0085(9) 0.0035(10)
C13 0.0331(14) 0.0457(14) 0.0401(12) 0.0081(10) 0.0112(10) 0.0113(11)
C14 0.0284(13) 0.0536(15) 0.0341(11) 0.0078(10) 0.0008(10) 0.0022(11)
C15 0.0299(13) 0.0432(13) 0.0312(11) 0.0024(10) 0.0025(9) -0.0006(11)
C16 0.0301(13) 0.0326(11) 0.0325(10) 0.0007(9) 0.0042(9) 0.0034(10)
C17 0.0438(17) 0.0511(15) 0.0458(14) -0.0066(12) -0.0090(12) -0.0021(13)
C18 0.078(2) 0.066(2) 0.0393(14) -0.0136(13) 0.0018(14) 0.0037(17)
C19 0.065(2) 0.078(2) 0.076(2) -0.0172(18) -0.0300(18) 0.0008(19)
C20 0.056(2) 0.0500(17) 0.078(2) -0.0084(15) 0.0042(16) -0.0143(15)
C21 0.0265(12) 0.0287(11) 0.0239(9) -0.0059(8) 0.0039(8) -0.0013(9)
C22 0.0295(12) 0.0256(10) 0.0243(9) -0.0045(8) 0.0057(8) -0.0018(9)
C23 0.0329(13) 0.0321(12) 0.0342(11) 0.0033(9) 0.0053(10) 0.0000(10)
C24 0.0452(16) 0.0357(12) 0.0344(11) 0.0058(9) 0.0098(10) -0.0048(11)
C25 0.0379(14) 0.0354(12) 0.0323(11) -0.0054(9) 0.0103(10) -0.0113(11)
C26 0.0278(12) 0.0364(12) 0.0278(10) -0.0038(9) 0.0043(9) -0.0058(10)
C27 0.0471(17) 0.0512(15) 0.0450(13) -0.0007(11) 0.0183(12) -0.0201(13)
C28 0.062(2) 0.082(2) 0.0539(16) -0.0016(15) 0.0306(15) -0.0180(18)
C29 0.0399(18) 0.104(3) 0.079(2) 0.018(2) 0.0163(16) -0.0255(19)
C30 0.092(3) 0.057(2) 0.111(3) -0.0132(19) 0.055(2) -0.037(2)
C31 0.0264(12) 0.0285(10) 0.0256(10) 0.0020(8) 0.0037(8) 0.0014(9)
C32 0.0244(11) 0.0233(10) 0.0281(9) 0.0010(8) 0.0053(8) 0.0038(9)
C33 0.0290(12) 0.0274(10) 0.0298(10) -0.0044(8) 0.0049(9) 0.0014(9)
C34 0.0368(14) 0.0353(12) 0.0285(10) -0.0048(9) 0.0125(9) 0.0025(10)
C35 0.0291(13) 0.0331(11) 0.0315(10) 0.0006(9) 0.0084(9) 0.0026(10)
C36 0.0272(12) 0.0320(11) 0.0283(10) 0.0004(8) 0.0039(9) -0.0015(9)
C37 0.0317(13) 0.0472(14) 0.0361(11) -0.0024(10) 0.0135(10) -0.0015(11)
C38 0.082(3) 0.069(2) 0.174(4) -0.010(3) 0.091(3) 0.000(2)
C39 0.049(2) 0.195(5) 0.065(2) -0.027(3) 0.0263(17) -0.053(3)
C40 0.062(2) 0.102(3) 0.100(3) 0.046(2) 0.039(2) 0.003(2)
O41 0.161(4) 0.087(2) 0.0722(17) 0.0160(15) 0.0082(18) 0.002(2)
C42 0.083(7) 0.084(5) 0.078(4) 0.001(3) 0.022(4) 0.017(4)
C42' 0.076(8) 0.081(7) 0.061(5) 0.002(4) 0.019(5) 0.005(6)
C43 0.126(5) 0.160(5) 0.083(3) 0.037(3) -0.003(3) -0.017(4)
C44 0.086(3) 0.135(4) 0.070(2) 0.030(3) 0.016(2) 0.028(3)
C45 0.092(3) 0.109(3) 0.085(3) 0.015(2) 0.031(2) 0.027(3)
O51 0.0774(17) 0.0691(14) 0.0702(13) 0.0155(11) -0.0144(12) -0.0370(13)
C52 0.093(3) 0.058(2) 0.072(2) 0.0199(16) -0.0084(19) -0.022(2)
C53 0.071(6) 0.056(4) 0.079(5) 0.018(4) 0.003(4) -0.017(4)
C54 0.102(7) 0.066(5) 0.072(4) -0.011(3) 0.011(4) -0.030(5)
C53' 0.069(6) 0.076(6) 0.063(4) 0.009(4) 0.011(4) -0.030(5)
C54' 0.054(5) 0.090(7) 0.060(4) 0.001(4) -0.006(3) -0.016(4)
C55 0.094(3) 0.076(2) 0.0595(18) 0.0092(16) -0.0010(18) -0.039(2)
O61 0.0582(14) 0.0481(11) 0.0640(12) 0.0028(9) -0.0080(10) -0.0047(10)
C62 0.057(2) 0.0506(16) 0.0547(16) 0.0008(13) -0.0028(14) -0.0079(14)
C63 0.073(3) 0.079(2) 0.074(2) 0.0010(18) 0.0000(19) 0.016(2)
C64 0.120(6) 0.044(3) 0.065(4) -0.002(2) 0.009(3) 0.008(3)
C64' 0.123(19) 0.049(10) 0.062(13) 0.006(9) 0.037(12) 0.020(10)
C65 0.105(4) 0.060(2) 0.082(2) -0.0102(18) 0.001(2) -0.017(2)
O71 0.0564(14) 0.0925(16) 0.0496(11) -0.0017(10) 0.0116(10) 0.0277(12)
C72 0.066(2) 0.113(3) 0.0569(18) -0.0086(19) 0.0226(17) 0.017(2)
C73 0.077(10) 0.075(12) 0.088(8) -0.025(8) 0.030(6) 0.002(8)
C73' 0.065(9) 0.072(11) 0.128(14) -0.029(9) 0.019(8) 0.010(7)
C74 0.075(3) 0.077(3) 0.105(3) 0.007(2) 0.024(2) 0.024(2)
C75 0.060(2) 0.086(2) 0.0584(18) 0.0056(17) 0.0068(15) 0.0209(19)

loop_
_atom_type_symbol
_atom_type_description
_atom_type_scat_dispersion_real
_atom_type_scat_dispersion_imag
_atom_type_scat_source
C C 0.0033 0.0016 'International Tables Vol C Tables 4.2.6.8 and 6.1.1.4'
H H 0.0000 0.0000 'International Tables Vol C Tables 4.2.6.8 and 6.1.1.4'
B B 0.0013 0.0007 'International Tables Vol C Tables 4.2.6.8 and 6.1.1.4'
K K 0.2009 0.2494 'International Tables Vol C Tables 4.2.6.8 and 6.1.1.4'
O O 0.0106 0.0060 'International Tables Vol C Tables 4.2.6.8 and 6.1.1.4'

loop_
_geom_angle_atom_site_label_1
_geom_angle_atom_site_label_2
_geom_angle_atom_site_label_3
_geom_angle
_geom_angle_site_symmetry_1
_geom_angle_site_symmetry_3
O51 K1 O61 91.59(7) . .
O51 K1 O41 126.14(10) . .
O61 K1 O41 75.62(8) . .
O51 K1 C31 89.83(6) . .
O61 K1 C31 164.38(7) . .
O41 K1 C31 115.64(8) . .
O51 K1 C32 114.98(6) . .
O61 K1 C32 149.98(7) . .
O41 K1 C32 97.43(7) . .
C31 K1 C32 25.17(5) . .
O51 K1 C33 125.20(7) . .
O61 K1 C33 141.60(6) . .
O41 K1 C33 73.55(7) . .
C31 K1 C33 43.59(5) . .
C32 K1 C33 24.75(5) . .
O51 K1 C36 76.46(7) . .
O61 K1 C36 166.80(7) . .
O41 K1 C36 106.74(8) . .
C31 K1 C36 24.92(6) . .
C32 K1 C36 43.21(6) . .
C33 K1 C36 49.08(6) . .
O51 K1 B1 146.20(8) . .
O61 K1 B1 92.04(7) . .
O41 K1 B1 87.22(9) . .
C31 K1 B1 78.32(6) . .
C32 K1 B1 58.18(6) . .
C33 K1 B1 64.29(6) . .
C36 K1 B1 101.00(6) . .
O51 K1 C34 109.15(8) . .
O61 K1 C34 142.22(6) . .
O41 K1 C34 66.62(8) . .
C31 K1 C34 50.61(5) . .
C32 K1 C34 43.35(5) . .
C33 K1 C34 24.13(6) . .
C36 K1 C34 41.82(5) . .
B1 K1 C34 87.63(6) . .
O51 K1 C35 85.55(8) . .
O61 K1 C35 151.67(7) . .
O41 K1 C35 83.39(9) . .
C31 K1 C35 43.94(5) . .
C32 K1 C35 50.80(6) . .
C33 K1 C35 42.56(6) . .
C36 K1 C35 24.03(5) . .
B1 K1 C35 105.89(6) . .
C34 K1 C35 23.91(6) . .
O51 K1 C6 98.56(8) . .
O61 K1 C6 81.35(7) . .
O41 K1 C6 129.41(10) . .
C31 K1 C6 83.06(6) . .
C32 K1 C6 81.08(6) . .
C33 K1 C6 101.19(6) . .
C36 K1 C6 105.69(6) . .
B1 K1 C6 48.99(6) . .
C34 K1 C6 124.05(6) . .
C35 K1 C6 126.95(6) . .
O51 K1 C1 121.68(8) . .
O61 K1 C1 77.38(6) . .
O41 K1 C1 106.39(10) . .
C31 K1 C1 88.65(6) . .
C32 K1 C1 76.75(6) . .
C33 K1 C1 89.89(6) . .
C36 K1 C1 113.56(6) . .
B1 K1 C1 28.18(6) . .
C34 K1 C1 113.97(6) . .
C35 K1 C1 127.55(6) . .
C6 K1 C1 23.65(6) . .
O51 K1 H1 161.5(6) . .
O61 K1 H1 93.2(6) . .
O41 K1 H1 72.4(6) . .
C31 K1 H1 80.9(5) . .
C32 K1 H1 57.2(6) . .
C33 K1 H1 55.9(6) . .
C36 K1 H1 99.9(6) . .
B1 K1 H1 15.7(6) . .
C34 K1 H1 77.1(6) . .
C35 K1 H1 98.4(6) . .
C6 K1 H1 64.6(6) . .
C1 K1 H1 42.7(6) . .
O71 K2 B2 87.59(8) . 3_676
O71 K2 C26 88.55(7) . .
B2 K2 C26 152.25(7) 3_676 .
O71 K2 C21 106.17(6) . .
B2 K2 C21 164.11(8) 3_676 .
C26 K2 C21 26.02(6) . .
O71 K2 C22 131.55(6) . .
B2 K2 C22 138.97(8) 3_676 .
C26 K2 C22 44.78(6) . .
C21 K2 C22 25.84(6) . .
O71 K2 C23 136.08(7) . .
B2 K2 C23 119.30(8) 3_676 .
C26 K2 C23 51.03(6) . .
C21 K2 C23 44.96(6) . .
C22 K2 C23 25.32(5) . .
O71 K2 C24 114.42(8) . .
B2 K2 C24 114.91(8) 3_676 .
C26 K2 C24 43.58(6) . .
C21 K2 C24 52.43(6) . .
C22 K2 C24 44.54(6) . .
C23 K2 C24 24.83(6) . .
O71 K2 C25 92.03(7) . .
B2 K2 C25 127.65(7) 3_676 .
C26 K2 C25 25.15(6) . .
C21 K2 C25 45.83(6) . .
C22 K2 C25 52.61(6) . .
C23 K2 C25 44.18(6) . .
C24 K2 C25 24.89(7) . .
O71 K2 C6 84.68(7) . .
B2 K2 C6 125.22(7) 3_676 .
C26 K2 C6 81.68(6) . .
C21 K2 C6 65.33(6) . .
C22 K2 C6 77.43(6) . .
C23 K2 C6 102.71(6) . .
C24 K2 C6 117.59(6) . .
C25 K2 C6 106.80(6) . .
O71 K2 B2 157.46(8) . .
B2 K2 B2 92.47(7) 3_676 .
C26 K2 B2 101.33(6) . .
C21 K2 B2 77.92(6) . .
C22 K2 B2 56.79(6) . .
C23 K2 B2 62.09(7) . .
C24 K2 B2 85.94(7) . .
C25 K2 B2 105.56(7) . .
C6 K2 B2 76.90(7) . .
O71 K2 K2 132.71(5) . 3_676
B2 K2 K2 49.87(6) 3_676 3_676
C26 K2 K2 138.59(5) . 3_676
C21 K2 K2 119.43(5) . 3_676
C22 K2 K2 95.28(4) . 3_676
C23 K2 K2 88.47(5) . 3_676
C24 K2 K2 103.37(5) . 3_676
C25 K2 K2 128.25(5) . 3_676
C6 K2 K2 102.55(5) . 3_676
B2 K2 K2 42.60(4) . 3_676
O71 K2 H2A 142.9(8) . .
B2 K2 H2A 92.7(7) 3_676 .
C26 K2 H2A 106.6(7) . .
C21 K2 H2A 81.2(7) . .
C22 K2 H2A 64.4(7) . .
C23 K2 H2A 74.5(8) . .
C24 K2 H2A 99.0(8) . .
C25 K2 H2A 116.2(7) . .
C6 K2 H2A 65.1(7) . .
B2 K2 H2A 14.6(8) . .
K2 K2 H2A 44.9(7) 3_676 .
C11 B1 C21 115.30(19) . .
C11 B1 C1 97.78(18) . .
C21 B1 C1 114.17(17) . .
C11 B1 K1 129.61(14) . .
C21 B1 K1 111.31(14) . .
C1 B1 K1 79.40(13) . .
C11 B1 H1 107.2(12) . .
C21 B1 H1 110.2(12) . .
C1 B1 H1 111.6(12) . .
C31 B2 K2 157.6(2) . 3_676
C31 B2 K2 110.52(16) . .
K2 B2 K2 87.53(7) 3_676 .
C31 B2 H2A 113.5(17) . .
K2 B2 H2A 88.9(17) 3_676 .
C31 B2 H2B 109.9(18) . .
K2 B2 H2B 63.2(17) 3_676 .
K2 B2 H2B 69(2) . .
H2A B2 H2B 104(3) . .
C31 B2 H2C 110.0(15) . .
K2 B2 H2C 58.1(14) 3_676 .
K2 B2 H2C 136.8(15) . .
H2A B2 H2C 109(2) . .
H2B B2 H2C 110(2) . .
C6 C1 C2 117.6(2) . .
C6 C1 B1 132.5(2) . .
C2 C1 B1 109.91(19) . .
C6 C1 K1 77.19(15) . .
C2 C1 K1 129.36(15) . .
B1 C1 K1 72.42(13) . .
C3 C2 C1 121.0(2) . .
C3 C2 C12 128.1(2) . .
C1 C2 C12 110.8(2) . .
C4 C3 C2 119.8(3) . .
C4 C3 H3 120.1 . .
C2 C3 H3 120.1 . .
C3 C4 C5 121.3(2) . .
C3 C4 H4 119.3 . .
C5 C4 H4 119.3 . .
C4 C5 C6 118.0(2) . .
C4 C5 C7 121.0(2) . .
C6 C5 C7 120.9(3) . .
C1 C6 C5 122.2(3) . .
C1 C6 K2 94.67(14) . .
C5 C6 K2 113.36(15) . .
C1 C6 K1 79.17(14) . .
C5 C6 K1 127.86(17) . .
K2 C6 K1 110.89(8) . .
C1 C6 H6 118.9 . .
C5 C6 H6 118.9 . .
K2 C6 H6 60.4 . .
K1 C6 H6 63.9 . .
C9 C7 C8 121.5(8) . .
C10' C7 C8' 116.1(9) . .
C9 C7 C5 109.5(3) . .
C10' C7 C5 113.6(5) . .
C8 C7 C5 107.0(6) . .
C8' C7 C5 113.6(8) . .
C9 C7 C10 105.3(5) . .
C8 C7 C10 105.4(7) . .
C5 C7 C10 107.4(3) . .
C10' C7 C9' 99.2(6) . .
C8' C7 C9' 99.8(10) . .
C5 C7 C9' 112.7(3) . .
C7 C8 H8A 109.5 . .
C7 C8 H8B 109.5 . .
H8A C8 H8B 109.5 . .
C7 C8 H8C 109.5 . .
H8A C8 H8C 109.5 . .
H8B C8 H8C 109.5 . .
C7 C9 H9A 109.5 . .
C7 C9 H9B 109.5 . .
H9A C9 H9B 109.5 . .
C7 C9 H9C 109.5 . .
H9A C9 H9C 109.5 . .
H9B C9 H9C 109.5 . .
C7 C10 H10A 109.5 . .
C7 C10 H10B 109.5 . .
H10A C10 H10B 109.5 . .
C7 C10 H10C 109.5 . .
H10A C10 H10C 109.5 . .
H10B C10 H10C 109.5 . .
C7 C8' H8'1 109.5 . .
C7 C8' H8'2 109.5 . .
H8'1 C8' H8'2 109.5 . .
C7 C8' H8'3 109.5 . .
H8'1 C8' H8'3 109.5 . .
H8'2 C8' H8'3 109.5 . .
C7 C9' H9'1 109.5 . .
C7 C9' H9'2 109.5 . .
H9'1 C9' H9'2 109.5 . .
C7 C9' H9'3 109.5 . .
H9'1 C9' H9'3 109.5 . .
H9'2 C9' H9'3 109.5 . .
C7 C10' H10D 109.5 . .
C7 C10' H10E 109.5 . .
H10D C10' H10E 109.5 . .
C7 C10' H10F 109.5 . .
H10D C10' H10F 109.5 . .
H10E C10' H10F 109.5 . .
C16 C11 C12 117.6(2) . .
C16 C11 B1 131.1(2) . .
C12 C11 B1 111.18(19) . .
C13 C12 C11 120.9(2) . .
C13 C12 C2 128.9(2) . .
C11 C12 C2 110.2(2) . .
C14 C13 C12 119.6(2) . .
C14 C13 H13 120.2 . .
C12 C13 H13 120.2 . .
C13 C14 C15 121.4(2) . .
C13 C14 H14 119.3 . .
C15 C14 H14 119.3 . .
C14 C15 C16 117.6(2) . .
C14 C15 C17 122.6(2) . .
C16 C15 C17 119.8(2) . .
C11 C16 C15 122.9(2) . .
C11 C16 H16 118.6 . .
C15 C16 H16 118.6 . .
C15 C17 C18 110.3(2) . .
C15 C17 C20 108.2(2) . .
C18 C17 C20 109.7(3) . .
C15 C17 C19 112.4(2) . .
C18 C17 C19 108.1(3) . .
C20 C17 C19 108.2(3) . .
C17 C18 H18A 109.5 . .
C17 C18 H18B 109.5 . .
H18A C18 H18B 109.5 . .
C17 C18 H18C 109.5 . .
H18A C18 H18C 109.5 . .
H18B C18 H18C 109.5 . .
C17 C19 H19A 109.5 . .
C17 C19 H19B 109.5 . .
H19A C19 H19B 109.5 . .
C17 C19 H19C 109.5 . .
H19A C19 H19C 109.5 . .
H19B C19 H19C 109.5 . .
C17 C20 H20A 109.5 . .
C17 C20 H20B 109.5 . .
H20A C20 H20B 109.5 . .
C17 C20 H20C 109.5 . .
H20A C20 H20C 109.5 . .
H20B C20 H20C 109.5 . .
C26 C21 C22 116.96(19) . .
C26 C21 B1 118.2(2) . .
C22 C21 B1 124.8(2) . .
C26 C21 K2 76.95(11) . .
C22 C21 K2 79.30(11) . .
B1 C21 K2 110.78(12) . .
C23 C22 C21 118.9(2) . .
C23 C22 C32 116.8(2) . .
C21 C22 C32 124.18(18) . .
C23 C22 K2 78.28(12) . .
C21 C22 K2 74.86(11) . .
C32 C22 K2 120.15(12) . .
C24 C23 C22 121.7(2) . .
C24 C23 K2 78.74(14) . .
C22 C23 K2 76.40(13) . .
C24 C23 H23 119.2 . .
C22 C23 H23 119.2 . .
K2 C23 H23 116.2 . .
C23 C24 C25 121.3(2) . .
C23 C24 K2 76.43(14) . .
C25 C24 K2 77.55(14) . .
C23 C24 H24 119.4 . .
C25 C24 H24 119.4 . .
K2 C24 H24 117.3 . .
C26 C25 C24 116.2(2) . .
C26 C25 C27 123.6(2) . .
C24 C25 C27 120.2(2) . .
C26 C25 K2 73.03(12) . .
C24 C25 K2 77.55(13) . .
C27 C25 K2 118.18(15) . .
C25 C26 C21 124.9(2) . .
C25 C26 K2 81.82(12) . .
C21 C26 K2 77.03(11) . .
C25 C26 H26 117.6 . .
C21 C26 H26 117.6 . .
K2 C26 H26 113.3 . .
C29 C27 C30 108.1(3) . .
C29 C27 C28 107.8(3) . .
C30 C27 C28 109.4(3) . .
C29 C27 C25 112.7(2) . .
C30 C27 C25 109.7(3) . .
C28 C27 C25 109.2(2) . .
C27 C28 H28A 109.5 . .
C27 C28 H28B 109.5 . .
H28A C28 H28B 109.5 . .
C27 C28 H28C 109.5 . .
H28A C28 H28C 109.5 . .
H28B C28 H28C 109.5 . .
C27 C29 H29A 109.5 . .
C27 C29 H29B 109.5 . .
H29A C29 H29B 109.5 . .
C27 C29 H29C 109.5 . .
H29A C29 H29C 109.5 . .
H29B C29 H29C 109.5 . .
C27 C30 H30A 109.5 . .
C27 C30 H30B 109.5 . .
H30A C30 H30B 109.5 . .
C27 C30 H30C 109.5 . .
H30A C30 H30C 109.5 . .
H30B C30 H30C 109.5 . .
C36 C31 C32 116.84(18) . .
C36 C31 B2 118.9(2) . .
C32 C31 B2 124.2(2) . .
C36 C31 K1 79.19(12) . .
C32 C31 K1 77.48(11) . .
B2 C31 K1 111.79(15) . .
C33 C32 C31 118.9(2) . .
C33 C32 C22 118.13(19) . .
C31 C32 C22 122.88(18) . .
C33 C32 K1 79.04(12) . .
C31 C32 K1 77.35(12) . .
C22 C32 K1 116.49(13) . .
C34 C33 C32 122.0(2) . .
C34 C33 K1 80.69(13) . .
C32 C33 K1 76.22(12) . .
C34 C33 H33 119.0 . .
C32 C33 H33 119.0 . .
K1 C33 H33 114.4 . .
C33 C34 C35 120.89(19) . .
C33 C34 K1 75.17(13) . .
C35 C34 K1 79.44(13) . .
C33 C34 H34 119.6 . .
C35 C34 H34 119.6 . .
K1 C34 H34 116.4 . .
C36 C35 C34 116.4(2) . .
C36 C35 C37 122.9(2) . .
C34 C35 C37 120.71(19) . .
C36 C35 K1 74.02(13) . .
C34 C35 K1 76.65(13) . .
C37 C35 K1 118.26(14) . .
C35 C36 C31 124.9(2) . .
C35 C36 K1 81.95(13) . .
C31 C36 K1 75.89(12) . .
C35 C36 H36 117.6 . .
C31 C36 H36 117.6 . .
K1 C36 H36 114.5 . .
C39 C37 C38 106.9(3) . .
C39 C37 C40 108.0(3) . .
C38 C37 C40 108.5(3) . .
C39 C37 C35 113.2(2) . .
C38 C37 C35 110.8(2) . .
C40 C37 C35 109.3(2) . .
C37 C38 H38A 109.5 . .
C37 C38 H38B 109.5 . .
H38A C38 H38B 109.5 . .
C37 C38 H38C 109.5 . .
H38A C38 H38C 109.5 . .
H38B C38 H38C 109.5 . .
C37 C39 H39A 109.5 . .
C37 C39 H39B 109.5 . .
H39A C39 H39B 109.5 . .
C37 C39 H39C 109.5 . .
H39A C39 H39C 109.5 . .
H39B C39 H39C 109.5 . .
C37 C40 H40A 109.5 . .
C37 C40 H40B 109.5 . .
H40A C40 H40B 109.5 . .
C37 C40 H40C 109.5 . .
H40A C40 H40C 109.5 . .
H40B C40 H40C 109.5 . .
C42 O41 C45 108.0(4) . .
C45 O41 C42' 106.6(5) . .
C42 O41 K1 125.9(4) . .
C45 O41 K1 125.6(3) . .
C42' O41 K1 115.6(5) . .
O41 C42 C43 107.8(6) . .
O41 C42 H42A 110.1 . .
C43 C42 H42A 110.1 . .
O41 C42 H42B 110.1 . .
C43 C42 H42B 110.1 . .
H42A C42 H42B 108.5 . .
C43 C42' O41 101.9(10) . .
C43 C42' H42C 111.4 . .
O41 C42' H42C 111.4 . .
C43 C42' H42D 111.4 . .
O41 C42' H42D 111.4 . .
H42C C42' H42D 109.3 . .
C42' C43 C44 112.4(7) . .
C42 C43 C44 104.5(6) . .
C42 C43 H43A 110.8 . .
C44 C43 H43A 110.8 . .
C42 C43 H43B 110.8 . .
C44 C43 H43B 110.8 . .
H43A C43 H43B 108.9 . .
C42' C43 H43C 109.1 . .
C44 C43 H43C 109.1 . .
C42' C43 H43D 109.1 . .
C44 C43 H43D 109.1 . .
H43C C43 H43D 107.9 . .
C45 C44 C43 103.9(4) . .
C45 C44 H44A 111.0 . .
C43 C44 H44A 111.0 . .
C45 C44 H44B 111.0 . .
C43 C44 H44B 111.0 . .
H44A C44 H44B 109.0 . .
O41 C45 C44 107.4(4) . .
O41 C45 H45A 110.2 . .
C44 C45 H45A 110.2 . .
O41 C45 H45B 110.2 . .
C44 C45 H45B 110.2 . .
H45A C45 H45B 108.5 . .
C52 O51 C55 108.5(2) . .
C52 O51 K1 119.97(18) . .
C55 O51 K1 131.47(19) . .
C53 C52 O51 108.2(4) . .
O51 C52 C53' 102.2(5) . .
C53 C52 H52A 110.1 . .
O51 C52 H52A 110.1 . .
C53 C52 H52B 110.1 . .
O51 C52 H52B 110.1 . .
H52A C52 H52B 108.4 . .
O51 C52 H52C 111.3 . .
C53' C52 H52C 111.3 . .
O51 C52 H52D 111.3 . .
C53' C52 H52D 111.3 . .
H52C C52 H52D 109.2 . .
C52 C53 C54 106.7(7) . .
C52 C53 H53A 110.4 . .
C54 C53 H53A 110.4 . .
C52 C53 H53B 110.4 . .
C54 C53 H53B 110.4 . .
H53A C53 H53B 108.6 . .
C53 C54 C55 106.7(6) . .
C53 C54 H54A 110.4 . .
C55 C54 H54A 110.4 . .
C53 C54 H54B 110.4 . .
C55 C54 H54B 110.4 . .
H54A C54 H54B 108.6 . .
C54' C53' C52 104.6(7) . .
C54' C53' H53C 110.8 . .
C52 C53' H53C 110.8 . .
C54' C53' H53D 110.8 . .
C52 C53' H53D 110.8 . .
H53C C53' H53D 108.9 . .
C53' C54' C55 109.3(7) . .
C53' C54' H54C 109.8 . .
C55 C54' H54C 109.8 . .
C53' C54' H54D 109.8 . .
C55 C54' H54D 109.8 . .
H54C C54' H54D 108.3 . .
C54' C55 O51 107.7(4) . .
O51 C55 C54 104.4(4) . .
O51 C55 H55A 110.9 . .
C54 C55 H55A 110.9 . .
O51 C55 H55B 110.9 . .
C54 C55 H55B 110.9 . .
H55A C55 H55B 108.9 . .
C54' C55 H55C 110.2 . .
O51 C55 H55C 110.2 . .
C54' C55 H55D 110.2 . .
O51 C55 H55D 110.2 . .
H55C C55 H55D 108.5 . .
C65 O61 C62 108.0(3) . .
C65 O61 K1 125.7(2) . .
C62 O61 K1 117.21(16) . .
O61 C62 C63 108.0(3) . .
O61 C62 H62A 110.1 . .
C63 C62 H62A 110.1 . .
O61 C62 H62B 110.1 . .
C63 C62 H62B 110.1 . .
H62A C62 H62B 108.4 . .
C64' C63 C62 104.7(9) . .
C62 C63 C64 102.3(4) . .
C62 C63 H63A 111.3 . .
C64 C63 H63A 111.3 . .
C62 C63 H63B 111.3 . .
C64 C63 H63B 111.3 . .
H63A C63 H63B 109.2 . .
C64' C63 H63C 110.8 . .
C62 C63 H63C 110.8 . .
C64' C63 H63D 110.8 . .
C62 C63 H63D 110.8 . .
H63C C63 H63D 108.9 . .
C65 C64 C63 102.2(5) . .
C65 C64 H64A 111.3 . .
C63 C64 H64A 111.3 . .
C65 C64 H64B 111.3 . .
C63 C64 H64B 111.3 . .
H64A C64 H64B 109.2 . .
C63 C64' C65 107.6(13) . .
C63 C64' H64C 110.2 . .
C65 C64' H64C 110.2 . .
C63 C64' H64D 110.2 . .
C65 C64' H64D 110.2 . .
H64C C64' H64D 108.5 . .
O61 C65 C64' 108.4(9) . .
O61 C65 C64 106.9(3) . .
O61 C65 H65A 110.3 . .
C64 C65 H65A 110.3 . .
O61 C65 H65B 110.3 . .
C64 C65 H65B 110.3 . .
H65A C65 H65B 108.6 . .
O61 C65 H65C 110.0 . .
C64' C65 H65C 110.0 . .
O61 C65 H65D 110.0 . .
C64' C65 H65D 110.0 . .
H65C C65 H65D 108.4 . .
C75 O71 C72 108.0(3) . .
C75 O71 K2 125.94(18) . .
C72 O71 K2 123.7(2) . .
C73 C72 O71 111.5(10) . .
O71 C72 C73' 102.4(11) . .
C73 C72 H72A 109.3 . .
O71 C72 H72A 109.3 . .
C73 C72 H72B 109.3 . .
O71 C72 H72B 109.3 . .
H72A C72 H72B 108.0 . .
O71 C72 H72C 111.3 . .
C73' C72 H72C 111.3 . .
O71 C72 H72D 111.3 . .
C73' C72 H72D 111.3 . .
H72C C72 H72D 109.2 . .
C72 C73 C74 106.1(14) . .
C72 C73 H73A 110.5 . .
C74 C73 H73A 110.5 . .
C72 C73 H73B 110.5 . .
C74 C73 H73B 110.5 . .
H73A C73 H73B 108.7 . .
C74 C73' C72 103.1(12) . .
C74 C73' H73C 111.1 . .
C72 C73' H73C 111.1 . .
C74 C73' H73D 111.1 . .
C72 C73' H73D 111.1 . .
H73C C73' H73D 109.1 . .
C73' C74 C75 106.7(9) . .
C75 C74 C73 102.6(10) . .
C75 C74 H74A 111.2 . .
C73 C74 H74A 111.2 . .
C75 C74 H74B 111.2 . .
C73 C74 H74B 111.2 . .
H74A C74 H74B 109.2 . .
C73' C74 H74C 110.4 . .
C75 C74 H74C 110.4 . .
C73' C74 H74D 110.4 . .
C75 C74 H74D 110.4 . .
H74C C74 H74D 108.6 . .
O71 C75 C74 107.8(3) . .
O71 C75 H75A 110.1 . .
C74 C75 H75A 110.1 . .
O71 C75 H75B 110.1 . .
C74 C75 H75B 110.1 . .
H75A C75 H75B 108.5 . .

loop_
_geom_bond_atom_site_label_1
_geom_bond_atom_site_label_2
_geom_bond_distance
_geom_bond_site_symmetry_2
K1 O51 2.646(2) .
K1 O61 2.744(2) .
K1 O41 2.805(3) .
K1 C31 3.242(2) .
K1 C32 3.244(2) .
K1 C33 3.279(2) .
K1 C36 3.284(2) .
K1 B1 3.320(3) .
K1 C34 3.348(2) .
K1 C35 3.382(2) .
K1 C6 3.399(3) .
K1 C1 3.424(3) .
K1 H1 2.49(3) .
K2 O71 2.706(2) .
K2 B2 3.010(3) 3_676
K2 C26 3.130(2) .
K2 C21 3.1310(19) .
K2 C22 3.187(2) .
K2 C23 3.211(2) .
K2 C24 3.239(2) .
K2 C25 3.239(2) .
K2 C6 3.320(2) .
K2 B2 3.400(3) .
K2 K2 4.4425(11) 3_676
K2 H2A 2.65(4) .
B1 C11 1.620(3) .
B1 C21 1.626(3) .
B1 C1 1.645(3) .
B1 H1 1.14(3) .
B2 C31 1.612(3) .
B2 K2 3.010(3) 3_676
B2 H2A 1.07(4) .
B2 H2B 1.09(4) .
B2 H2C 1.09(3) .
C1 C6 1.398(3) .
C1 C2 1.408(4) .
C2 C3 1.387(3) .
C2 C12 1.475(3) .
C3 C4 1.384(4) .
C3 H3 0.9500 .
C4 C5 1.391(5) .
C4 H4 0.9500 .
C5 C6 1.403(4) .
C5 C7 1.544(4) .
C6 H6 0.9500 .
C7 C9 1.423(6) .
C7 C10' 1.459(9) .
C7 C8 1.460(17) .
C7 C8' 1.508(18) .
C7 C10 1.627(7) .
C7 C9' 1.694(10) .
C8 H8A 0.9800 .
C8 H8B 0.9800 .
C8 H8C 0.9800 .
C9 H9A 0.9800 .
C9 H9B 0.9800 .
C9 H9C 0.9800 .
C10 H10A 0.9800 .
C10 H10B 0.9800 .
C10 H10C 0.9800 .
C8' H8'1 0.9800 .
C8' H8'2 0.9800 .
C8' H8'3 0.9800 .
C9' H9'1 0.9800 .
C9' H9'2 0.9800 .
C9' H9'3 0.9800 .
C10' H10D 0.9800 .
C10' H10E 0.9800 .
C10' H10F 0.9800 .
C11 C16 1.386(3) .
C11 C12 1.404(3) .
C12 C13 1.391(3) .
C13 C14 1.385(4) .
C13 H13 0.9500 .
C14 C15 1.393(4) .
C14 H14 0.9500 .
C15 C16 1.399(3) .
C15 C17 1.523(3) .
C16 H16 0.9500 .
C17 C18 1.532(5) .
C17 C20 1.535(4) .
C17 C19 1.538(4) .
C18 H18A 0.9800 .
C18 H18B 0.9800 .
C18 H18C 0.9800 .
C19 H19A 0.9800 .
C19 H19B 0.9800 .
C19 H19C 0.9800 .
C20 H20A 0.9800 .
C20 H20B 0.9800 .
C20 H20C 0.9800 .
C21 C26 1.410(3) .
C21 C22 1.414(3) .
C22 C23 1.402(3) .
C22 C32 1.500(3) .
C23 C24 1.387(4) .
C23 H23 0.9500 .
C24 C25 1.396(4) .
C24 H24 0.9500 .
C25 C26 1.391(3) .
C25 C27 1.535(3) .
C26 H26 0.9500 .
C27 C29 1.525(5) .
C27 C30 1.526(4) .
C27 C28 1.531(4) .
C28 H28A 0.9800 .
C28 H28B 0.9800 .
C28 H28C 0.9800 .
C29 H29A 0.9800 .
C29 H29B 0.9800 .
C29 H29C 0.9800 .
C30 H30A 0.9800 .
C30 H30B 0.9800 .
C30 H30C 0.9800 .
C31 C36 1.408(3) .
C31 C32 1.414(3) .
C32 C33 1.398(3) .
C33 C34 1.387(3) .
C33 H33 0.9500 .
C34 C35 1.395(3) .
C34 H34 0.9500 .
C35 C36 1.391(3) .
C35 C37 1.538(3) .
C36 H36 0.9500 .
C37 C39 1.513(4) .
C37 C38 1.514(4) .
C37 C40 1.518(4) .
C38 H38A 0.9800 .
C38 H38B 0.9800 .
C38 H38C 0.9800 .
C39 H39A 0.9800 .
C39 H39B 0.9800 .
C39 H39C 0.9800 .
C40 H40A 0.9800 .
C40 H40B 0.9800 .
C40 H40C 0.9800 .
O41 C42 1.362(9) .
O41 C45 1.408(5) .
O41 C42' 1.607(15) .
C42 C43 1.432(10) .
C42 H42A 0.9900 .
C42 H42B 0.9900 .
C42' C43 1.289(11) .
C42' H42C 0.9900 .
C42' H42D 0.9900 .
C43 C44 1.508(7) .
C43 H43A 0.9900 .
C43 H43B 0.9900 .
C43 H43C 0.9900 .
C43 H43D 0.9900 .
C44 C45 1.469(6) .
C44 H44A 0.9900 .
C44 H44B 0.9900 .
C45 H45A 0.9900 .
C45 H45B 0.9900 .
O51 C52 1.422(4) .
O51 C55 1.426(4) .
C52 C53 1.396(9) .
C52 C53' 1.569(12) .
C52 H52A 0.9900 .
C52 H52B 0.9900 .
C52 H52C 0.9900 .
C52 H52D 0.9900 .
C53 C54 1.436(12) .
C53 H53A 0.9900 .
C53 H53B 0.9900 .
C54 C55 1.444(8) .
C54 H54A 0.9900 .
C54 H54B 0.9900 .
C53' C54' 1.420(13) .
C53' H53C 0.9900 .
C53' H53D 0.9900 .
C54' C55 1.424(10) .
C54' H54C 0.9900 .
C54' H54D 0.9900 .
C55 H55A 0.9900 .
C55 H55B 0.9900 .
C55 H55C 0.9900 .
C55 H55D 0.9900 .
O61 C65 1.413(4) .
O61 C62 1.432(4) .
C62 C63 1.491(5) .
C62 H62A 0.9900 .
C62 H62B 0.9900 .
C63 C64' 1.44(2) .
C63 C64 1.529(8) .
C63 H63A 0.9900 .
C63 H63B 0.9900 .
C63 H63C 0.9900 .
C63 H63D 0.9900 .
C64 C65 1.464(8) .
C64 H64A 0.9900 .
C64 H64B 0.9900 .
C64' C65 1.45(2) .
C64' H64C 0.9900 .
C64' H64D 0.9900 .
C65 H65A 0.9900 .
C65 H65B 0.9900 .
C65 H65C 0.9900 .
C65 H65D 0.9900 .
O71 C75 1.410(4) .
O71 C72 1.414(4) .
C72 C73 1.39(3) .
C72 C73' 1.57(2) .
C72 H72A 0.9900 .
C72 H72B 0.9900 .
C72 H72C 0.9900 .
C72 H72D 0.9900 .
C73 C74 1.55(2) .
C73 H73A 0.9900 .
C73 H73B 0.9900 .
C73' C74 1.43(2) .
C73' H73C 0.9900 .
C73' H73D 0.9900 .
C74 C75 1.486(5) .
C74 H74A 0.9900 .
C74 H74B 0.9900 .
C74 H74C 0.9900 .
C74 H74D 0.9900 .
C75 H75A 0.9900 .
C75 H75B 0.9900 .

loop_
_geom_torsion_atom_site_label_1
_geom_torsion_atom_site_label_2
_geom_torsion_atom_site_label_3
_geom_torsion_atom_site_label_4
_geom_torsion
_geom_torsion_site_symmetry_1
C11 B1 C1 C6 178.3(2) .
C21 B1 C1 C6 56.0(3) .
K1 B1 C1 C6 -52.7(2) .
C11 B1 C1 C2 -2.6(2) .
C21 B1 C1 C2 -124.9(2) .
K1 B1 C1 C2 126.36(17) .
C11 B1 C1 K1 -128.98(14) .
C21 B1 C1 K1 108.74(18) .
C6 C1 C2 C3 0.6(3) .
B1 C1 C2 C3 -178.7(2) .
K1 C1 C2 C3 -95.5(3) .
C6 C1 C2 C12 -179.70(19) .
B1 C1 C2 C12 1.1(3) .
K1 C1 C2 C12 84.3(2) .
C1 C2 C3 C4 -0.8(4) .
C12 C2 C3 C4 179.5(2) .
C2 C3 C4 C5 0.2(4) .
C3 C4 C5 C6 0.5(4) .
C3 C4 C5 C7 178.5(3) .
C2 C1 C6 C5 0.2(3) .
B1 C1 C6 C5 179.2(2) .
K1 C1 C6 C5 128.2(2) .
C2 C1 C6 K2 121.64(19) .
B1 C1 C6 K2 -59.4(3) .
K1 C1 C6 K2 -110.41(7) .
C2 C1 C6 K1 -128.0(2) .
B1 C1 C6 K1 51.1(2) .
C4 C5 C6 C1 -0.7(4) .
C7 C5 C6 C1 -178.7(2) .
C4 C5 C6 K2 -112.9(2) .
C7 C5 C6 K2 69.2(3) .
C4 C5 C6 K1 101.3(3) .
C7 C5 C6 K1 -76.7(3) .
C4 C5 C7 C9 131.9(6) .
C6 C5 C7 C9 -50.2(6) .
C4 C5 C7 C10' 63.4(7) .
C6 C5 C7 C10' -118.7(7) .
C4 C5 C7 C8 -94.6(8) .
C6 C5 C7 C8 83.3(8) .
C4 C5 C7 C8' -72.2(11) .
C6 C5 C7 C8' 105.6(11) .
C4 C5 C7 C10 18.1(5) .
C6 C5 C7 C10 -164.0(4) .
C4 C5 C7 C9' 175.2(5) .
C6 C5 C7 C9' -6.9(6) .
C21 B1 C11 C16 -57.5(3) .
C1 B1 C11 C16 -179.0(2) .
K1 B1 C11 C16 98.4(3) .
C21 B1 C11 C12 124.9(2) .
C1 B1 C11 C12 3.4(2) .
K1 B1 C11 C12 -79.2(2) .
C16 C11 C12 C13 -1.3(3) .
B1 C11 C12 C13 176.6(2) .
C16 C11 C12 C2 178.9(2) .
B1 C11 C12 C2 -3.2(3) .
C3 C2 C12 C13 1.3(4) .
C1 C2 C12 C13 -178.4(2) .
C3 C2 C12 C11 -179.0(2) .
C1 C2 C12 C11 1.3(3) .
C11 C12 C13 C14 1.0(4) .
C2 C12 C13 C14 -179.3(2) .
C12 C13 C14 C15 0.1(4) .
C13 C14 C15 C16 -0.7(4) .
C13 C14 C15 C17 177.1(2) .
C12 C11 C16 C15 0.7(3) .
B1 C11 C16 C15 -176.8(2) .
C14 C15 C16 C11 0.3(4) .
C17 C15 C16 C11 -177.6(2) .
C14 C15 C17 C18 127.6(3) .
C16 C15 C17 C18 -54.6(3) .
C14 C15 C17 C20 -112.4(3) .
C16 C15 C17 C20 65.4(3) .
C14 C15 C17 C19 6.9(4) .
C16 C15 C17 C19 -175.3(3) .
C11 B1 C21 C26 -33.5(3) .
C1 B1 C21 C26 78.6(2) .
K1 B1 C21 C26 166.21(14) .
C11 B1 C21 C22 149.27(19) .
C1 B1 C21 C22 -98.6(2) .
K1 B1 C21 C22 -11.0(2) .
C11 B1 C21 K2 -119.46(16) .
C1 B1 C21 K2 -7.4(2) .
K1 B1 C21 K2 80.27(13) .
C26 C21 C22 C23 -2.2(3) .
B1 C21 C22 C23 175.00(19) .
K2 C21 C22 C23 67.04(17) .
C26 C21 C22 C32 174.29(18) .
B1 C21 C22 C32 -8.5(3) .
K2 C21 C22 C32 -116.44(18) .
C26 C21 C22 K2 -69.27(16) .
B1 C21 C22 K2 107.97(19) .
C21 C22 C23 C24 2.1(3) .
C32 C22 C23 C24 -174.6(2) .
K2 C22 C23 C24 67.3(2) .
C21 C22 C23 K2 -65.19(17) .
C32 C22 C23 K2 118.03(16) .
C22 C23 C24 C25 -0.1(4) .
K2 C23 C24 C25 66.1(2) .
C22 C23 C24 K2 -66.1(2) .
C23 C24 C25 C26 -1.7(3) .
K2 C24 C25 C26 63.76(18) .
C23 C24 C25 C27 179.0(2) .
K2 C24 C25 C27 -115.5(2) .
C23 C24 C25 K2 -65.5(2) .
C24 C25 C26 C21 1.6(3) .
C27 C25 C26 C21 -179.2(2) .
K2 C25 C26 C21 67.88(19) .
C24 C25 C26 K2 -66.32(19) .
C27 C25 C26 K2 113.0(2) .
C22 C21 C26 C25 0.4(3) .
B1 C21 C26 C25 -177.0(2) .
K2 C21 C26 C25 -70.2(2) .
C22 C21 C26 K2 70.63(16) .
B1 C21 C26 K2 -106.80(16) .
C26 C25 C27 C29 5.1(4) .
C24 C25 C27 C29 -175.6(3) .
K2 C25 C27 C29 92.7(3) .
C26 C25 C27 C30 125.6(3) .
C24 C25 C27 C30 -55.1(3) .
K2 C25 C27 C30 -146.7(2) .
C26 C25 C27 C28 -114.6(3) .
C24 C25 C27 C28 64.7(3) .
K2 C25 C27 C28 -27.0(3) .
K2 B2 C31 C36 -52.7(5) 3_676
K2 B2 C31 C36 165.46(16) .
K2 B2 C31 C32 128.4(4) 3_676
K2 B2 C31 C32 -13.4(3) .
K2 B2 C31 K1 -142.2(4) 3_676
K2 B2 C31 K1 76.02(15) .
C36 C31 C32 C33 -1.2(3) .
B2 C31 C32 C33 177.7(2) .
K1 C31 C32 C33 69.72(17) .
C36 C31 C32 C22 175.60(19) .
B2 C31 C32 C22 -5.5(3) .
K1 C31 C32 C22 -113.53(19) .
C36 C31 C32 K1 -70.87(17) .
B2 C31 C32 K1 108.0(2) .
C23 C22 C32 C33 109.1(2) .
C21 C22 C32 C33 -67.4(3) .
K2 C22 C32 C33 -159.12(14) .
C23 C22 C32 C31 -67.6(3) .
C21 C22 C32 C31 115.8(2) .
K2 C22 C32 C31 24.1(3) .
C23 C22 C32 K1 -159.39(14) .
C21 C22 C32 K1 24.0(2) .
K2 C22 C32 K1 -67.66(15) .
C31 C32 C33 C34 0.7(3) .
C22 C32 C33 C34 -176.2(2) .
K1 C32 C33 C34 69.5(2) .
C31 C32 C33 K1 -68.79(17) .
C22 C32 C33 K1 114.30(17) .
C32 C33 C34 C35 0.5(3) .
K1 C33 C34 C35 67.7(2) .
C32 C33 C34 K1 -67.21(19) .
C33 C34 C35 C36 -1.2(3) .
K1 C34 C35 C36 64.30(18) .
C33 C34 C35 C37 179.4(2) .
K1 C34 C35 C37 -115.2(2) .
C33 C34 C35 K1 -65.5(2) .
C34 C35 C36 C31 0.7(3) .
C37 C35 C36 C31 -179.8(2) .
K1 C35 C36 C31 66.5(2) .
C34 C35 C36 K1 -65.78(19) .
C37 C35 C36 K1 113.7(2) .
C32 C31 C36 C35 0.4(3) .
B2 C31 C36 C35 -178.5(2) .
K1 C31 C36 C35 -69.4(2) .
C32 C31 C36 K1 69.88(17) .
B2 C31 C36 K1 -109.0(2) .
C36 C35 C37 C39 7.9(4) .
C34 C35 C37 C39 -172.6(3) .
K1 C35 C37 C39 96.5(3) .
C36 C35 C37 C38 128.0(3) .
C34 C35 C37 C38 -52.6(4) .
K1 C35 C37 C38 -143.4(3) .
C36 C35 C37 C40 -112.5(3) .
C34 C35 C37 C40 66.9(3) .
K1 C35 C37 C40 -23.9(3) .
C45 O41 C42 C43 -30.3(11) .
C42' O41 C42 C43 62.1(11) .
K1 O41 C42 C43 142.0(6) .
C42 O41 C42' C43 -72.7(14) .
C45 O41 C42' C43 24.8(14) .
K1 O41 C42' C43 169.4(9) .
O41 C42' C43 C42 54.7(11) .
O41 C42' C43 C44 -28.5(15) .
O41 C42 C43 C42' -82.1(12) .
O41 C42 C43 C44 26.3(11) .
C42' C43 C44 C45 23.2(13) .
C42 C43 C44 C45 -12.6(8) .
C42 O41 C45 C44 21.4(8) .
C42' O41 C45 C44 -10.9(9) .
K1 O41 C45 C44 -150.9(3) .
C43 C44 C45 O41 -4.6(5) .
C55 O51 C52 C53 -3.3(8) .
K1 O51 C52 C53 179.8(7) .
C55 O51 C52 C53' 28.0(7) .
K1 O51 C52 C53' -148.9(6) .
O51 C52 C53 C54 -11.5(10) .
C53' C52 C53 C54 -94.8(13) .
C52 C53 C54 C55 21.9(11) .
C53 C52 C53' C54' 81.0(13) .
O51 C52 C53' C54' -24.2(9) .
C52 C53' C54' C55 11.8(11) .
C53' C54' C55 O51 5.2(11) .
C53' C54' C55 C54 -85.6(11) .
C52 O51 C55 C54' -22.1(8) .
K1 O51 C55 C54' 154.3(7) .
C52 O51 C55 C54 16.5(8) .
K1 O51 C55 C54 -167.1(7) .
C53 C54 C55 C54' 76.9(10) .
C53 C54 C55 O51 -23.4(10) .
C65 O61 C62 C63 2.3(4) .
K1 O61 C62 C63 151.3(2) .
O61 C62 C63 C64' -12.6(15) .
O61 C62 C63 C64 19.0(6) .
C64' C63 C64 C65 65.9(18) .
C62 C63 C64 C65 -32.3(8) .
C62 C63 C64' C65 18(2) .
C64 C63 C64' C65 -71(2) .
C62 O61 C65 C64' 9.0(16) .
K1 O61 C65 C64' -136.5(15) .
C62 O61 C65 C64 -24.2(7) .
K1 O61 C65 C64 -169.8(6) .
C63 C64' C65 O61 -17(2) .
C63 C64' C65 C64 75(2) .
C63 C64 C65 O61 35.3(9) .
C63 C64 C65 C64' -62.6(17) .
C75 O71 C72 C73 -11.4(13) .
K2 O71 C72 C73 152.2(12) .
C75 O71 C72 C73' -32.2(11) .
K2 O71 C72 C73' 131.4(10) .
O71 C72 C73 C74 -1.2(19) .
C73' C72 C73 C74 68(4) .
C73 C72 C73' C74 -84(4) .
O71 C72 C73' C74 33.5(18) .
C72 C73' C74 C75 -22.0(19) .
C72 C73' C74 C73 60(4) .
C72 C73 C74 C73' -91(5) .
C72 C73 C74 C75 12.4(18) .
C72 O71 C75 C74 19.6(4) .
K2 O71 C75 C74 -143.6(3) .
C73' C74 C75 O71 3.3(14) .
C73 C74 C75 O71 -19.3(11) .
